data_2016048
loop_
_publ_author_name
'Smith, Gary L. N.'
'Powell, Douglas R.'
'Khan, Masood A.'
'Taylor, Richard W.'

_publ_section_title
;
 Three related benzoannelated diazapolyether macrocycles: effects of
 macrocycle ring size and position of benzo groups on hydrogen bonding
 of the amine H atoms
;
_journal_coeditor_code GZ3082
_journal_issue 7
_journal_name_full 'Acta Crystallographica Section C'
_journal_page_first o378
_journal_page_last o381
_journal_paper_doi 10.1107/S0108270107022160
_journal_volume 63
_journal_year 2007
_chemical_formula_iupac 'C18 H22 N2 O3'
_chemical_formula_moiety 'C18 H22 N2 O3'
_chemical_formula_sum 'C18 H22 N2 O3'
_chemical_formula_weight 314.38
_chemical_name_systematic
;
6,7,9,10,17,18-hexahydro-5H,11H-8,16,19-trioxa-5,11-
diazadibenzo[a,g]cyclopentadecene
;
_space_group_IT_number 19
_symmetry_cell_setting orthorhombic
_symmetry_space_group_name_Hall 'P 2ac 2ab'
_symmetry_space_group_name_H-M 'P 21 21 21'
_atom_sites_solution_hydrogens geom
_atom_sites_solution_primary direct
_atom_sites_solution_secondary difmap
_audit_creation_method SHELXL-97
_cell_angle_alpha 90.00
_cell_angle_beta 90.00
_cell_angle_gamma 90.00
_cell_formula_units_Z 4
_cell_length_a 7.8995(8)
_cell_length_b 9.5228(10)
_cell_length_c 21.093(2)
_cell_measurement_reflns_used 5823
_cell_measurement_temperature 100(2)
_cell_measurement_theta_max 26.9
_cell_measurement_theta_min 3.2
_cell_volume 1586.7(3)
_computing_cell_refinement SMART
_computing_data_collection 'SMART (Bruker, 1998)'
_computing_data_reduction 'SAINT (Bruker, 1998)'
_computing_molecular_graphics SHELXTL
_computing_publication_material SHELXTL
_computing_structure_refinement SHELXTL
_computing_structure_solution 'SHELXTL (Sheldrick, 2000)'
_diffrn_ambient_temperature 100(2)
_diffrn_measured_fraction_theta_full 0.999
_diffrn_measured_fraction_theta_max 0.999
_diffrn_measurement_device_type 'Bruker APEX CCD'
_diffrn_measurement_method '\w scans'
_diffrn_radiation_monochromator graphite
_diffrn_radiation_source 'fine-focus sealed tube'
_diffrn_radiation_type MoK\a
_diffrn_radiation_wavelength 0.71073
_diffrn_reflns_av_R_equivalents 0.0138
_diffrn_reflns_av_sigmaI/netI 0.0076
_diffrn_reflns_limit_h_max 9
_diffrn_reflns_limit_h_min -9
_diffrn_reflns_limit_k_max 11
_diffrn_reflns_limit_k_min -11
_diffrn_reflns_limit_l_max 25
_diffrn_reflns_limit_l_min -25
_diffrn_reflns_number 16397
_diffrn_reflns_theta_full 25.99
_diffrn_reflns_theta_max 25.99
_diffrn_reflns_theta_min 1.93
_diffrn_standards_number 0
_exptl_absorpt_coefficient_mu 0.090
_exptl_absorpt_correction_T_max 0.984
_exptl_absorpt_correction_T_min 0.971
_exptl_absorpt_correction_type multi-scan
_exptl_absorpt_process_details '(SADABS; Sheldrick, 2002)'
_exptl_crystal_colour colourless
_exptl_crystal_density_diffrn 1.316
_exptl_crystal_density_method 'not measured'
_exptl_crystal_description prism
_exptl_crystal_F_000 672
_exptl_crystal_size_max 0.32
_exptl_crystal_size_mid 0.26
_exptl_crystal_size_min 0.20
_refine_diff_density_max 0.171
_refine_diff_density_min -0.178
_refine_ls_extinction_coef 0.017(2)
_refine_ls_extinction_expression Fc^*^=kFc[1+0.001xFc^2^\l^3^/sin(2\q)]^-1/4^
_refine_ls_extinction_method SHELXL97
_refine_ls_goodness_of_fit_ref 1.069
_refine_ls_hydrogen_treatment mixed
_refine_ls_matrix_type full
_refine_ls_number_parameters 215
_refine_ls_number_reflns 1809
_refine_ls_number_restraints 0
_refine_ls_restrained_S_all 1.069
_refine_ls_R_factor_all 0.0261
_refine_ls_R_factor_gt 0.0258
_refine_ls_shift/su_max 0.000
_refine_ls_shift/su_mean 0.000
_refine_ls_structure_factor_coef Fsqd
_refine_ls_weighting_details 'calc w=1/[\s^2^(Fo^2^)+(0.0480P)^2^+0.2400P] where P=(Fo^2^+2Fc^2^)/3'
_refine_ls_weighting_scheme calc
_refine_ls_wR_factor_gt 0.0708
_refine_ls_wR_factor_ref 0.0710
_reflns_number_gt 1788
_reflns_number_total 1809
_reflns_threshold_expression I>2\s(I)
_cod_data_source_file gz3082.cif
_cod_data_source_block I
_cod_depositor_comments
;
The following automatic conversions were performed:
'_symmetry_cell_setting' value 'Orthorhombic' changed to 'orthorhombic'
according to '/home/saulius/struct/CIF-dictionaries/cif_core.dic'
dictionary named 'cif_core.dic' version 2.4.1 from 2010-06-29.

Automatic conversion script
Id: cif_fix_enum 1527 2010-12-29 10:47:43Z saulius 

The following automatic conversions were performed:

'_symmetry_cell_setting' value 'Orthorhombic' changed to
'orthorhombic' according to
/home/saulius/struct/CIF-dictionaries/cif_core.dic dictionary named
'cif_core.dic' version 2.4.1 from 2010-06-29.

Automatic conversion script
Id: cif_fix_values 1715 2011-07-08 13:25:40Z adriana 
;
_cod_database_code 2016048
_cod_database_fobs_code 2016048

loop_
_symmetry_equiv_pos_as_xyz
'x, y, z'
'-x+1/2, -y, z+1/2'
'-x, y+1/2, -z+1/2'
'x+1/2, -y+1/2, -z'

loop_
_atom_site_type_symbol
_atom_site_label
_atom_site_fract_x
_atom_site_fract_y
_atom_site_fract_z
_atom_site_U_iso_or_equiv
_atom_site_adp_type
_atom_site_calc_flag
_atom_site_refinement_flags
_atom_site_occupancy
C C1 0.34334(19) 0.51249(16) 0.31794(7) 0.0241(3) Uani d . 1
H H1 0.2496 0.4506 0.3140 0.029 Uiso calc R 1
C C2 0.3866(2) 0.60177(16) 0.26794(7) 0.0267(3) Uani d . 1
H H2 0.3225 0.6010 0.2298 0.032 Uiso calc R 1
C C3 0.5232(2) 0.69111(16) 0.27429(7) 0.0268(3) Uani d . 1
H H3 0.5529 0.7514 0.2402 0.032 Uiso calc R 1
C C4 0.6182(2) 0.69411(16) 0.33005(7) 0.0248(3) Uani d . 1
H H4 0.7115 0.7565 0.3336 0.030 Uiso calc R 1
N N5 0.66061(16) 0.60605(13) 0.43879(6) 0.0220(3) Uani d . 1
H H5 0.635(2) 0.531(2) 0.4616(8) 0.026 Uiso d . 1
C C6 0.83714(19) 0.64872(16) 0.44346(7) 0.0258(3) Uani d . 1
H H6A 0.8511 0.7450 0.4266 0.031 Uiso calc R 1
H H6B 0.9091 0.5845 0.4182 0.031 Uiso calc R 1
C C7 0.8900(2) 0.64430(16) 0.51234(7) 0.0264(3) Uani d . 1
H H7A 1.0123 0.6652 0.5163 0.032 Uiso calc R 1
H H7B 0.8261 0.7152 0.5369 0.032 Uiso calc R 1
O O8 0.85488(13) 0.50656(10) 0.53601(5) 0.0231(2) Uani d . 1
C C9 0.87951(19) 0.49346(17) 0.60301(7) 0.0254(3) Uani d . 1
H H9A 0.9929 0.5302 0.6142 0.031 Uiso calc R 1
H H9B 0.8761 0.3929 0.6148 0.031 Uiso calc R 1
C C10 0.74524(18) 0.57277(16) 0.64093(7) 0.0248(3) Uani d . 1
H H10A 0.7635 0.5549 0.6867 0.030 Uiso calc R 1
H H10B 0.7595 0.6748 0.6336 0.030 Uiso calc R 1
N N11 0.57172(16) 0.53277(14) 0.62434(6) 0.0221(3) Uani d . 1
H H11 0.549(2) 0.551(2) 0.5837(8) 0.027 Uiso d . 1
C C12 0.55390(18) 0.33648(16) 0.70008(7) 0.0223(3) Uani d . 1
H H12 0.6409 0.3763 0.7254 0.027 Uiso calc R 1
C C13 0.47728(19) 0.21172(15) 0.71933(6) 0.0237(3) Uani d . 1
H H13 0.5124 0.1674 0.7575 0.028 Uiso calc R 1
C C14 0.3503(2) 0.15238(15) 0.68306(6) 0.0236(3) Uani d . 1
H H14 0.2986 0.0671 0.6961 0.028 Uiso calc R 1
C C15 0.29838(19) 0.21812(15) 0.62724(6) 0.0217(3) Uani d . 1
H H15 0.2100 0.1782 0.6026 0.026 Uiso calc R 1
O O16 0.33415(14) 0.41261(10) 0.55285(4) 0.0218(2) Uani d . 1
C C17 0.23723(18) 0.33597(15) 0.50683(6) 0.0198(3) Uani d . 1
H H17A 0.1197 0.3231 0.5220 0.024 Uiso calc R 1
H H17B 0.2879 0.2422 0.4998 0.024 Uiso calc R 1
C C18 0.23809(17) 0.41882(15) 0.44624(6) 0.0209(3) Uani d . 1
H H18A 0.1632 0.3738 0.4146 0.025 Uiso calc R 1
H H18B 0.1966 0.5154 0.4541 0.025 Uiso calc R 1
O O19 0.40834(12) 0.42266(11) 0.42325(5) 0.0229(2) Uani d . 1
C C20 0.43795(18) 0.51466(15) 0.37326(7) 0.0210(3) Uani d . 1
C C21 0.57665(17) 0.60541(15) 0.38088(7) 0.0206(3) Uani d . 1
C C22 0.50516(18) 0.40398(14) 0.64422(6) 0.0196(3) Uani d . 1
C C23 0.37543(18) 0.34158(14) 0.60772(6) 0.0195(3) Uani d . 1

loop_
_atom_site_aniso_label
_atom_site_aniso_U_11
_atom_site_aniso_U_22
_atom_site_aniso_U_33
_atom_site_aniso_U_12
_atom_site_aniso_U_13
_atom_site_aniso_U_23
C1 0.0235(7) 0.0238(7) 0.0251(7) 0.0028(6) 0.0005(6) 0.0012(6)
C2 0.0296(7) 0.0274(7) 0.0232(7) 0.0083(7) 0.0008(6) 0.0027(6)
C3 0.0302(8) 0.0251(7) 0.0251(7) 0.0079(7) 0.0085(6) 0.0056(6)
C4 0.0239(7) 0.0206(7) 0.0299(7) 0.0026(6) 0.0063(6) 0.0021(6)
N5 0.0204(6) 0.0201(6) 0.0254(6) -0.0007(5) 0.0019(5) 0.0006(5)
C6 0.0226(7) 0.0255(7) 0.0293(7) -0.0055(6) 0.0024(6) -0.0022(6)
C7 0.0251(7) 0.0232(7) 0.0309(7) -0.0065(7) 0.0016(6) -0.0049(6)
O8 0.0236(5) 0.0216(5) 0.0242(5) -0.0016(4) -0.0022(4) -0.0043(4)
C9 0.0215(7) 0.0288(8) 0.0260(7) -0.0012(6) -0.0049(6) -0.0040(6)
C10 0.0241(7) 0.0247(7) 0.0256(7) -0.0061(7) -0.0011(6) -0.0048(6)
N11 0.0224(6) 0.0208(6) 0.0232(6) -0.0031(5) -0.0020(5) -0.0006(5)
C12 0.0202(6) 0.0251(7) 0.0215(6) 0.0018(6) -0.0025(5) -0.0046(6)
C13 0.0268(8) 0.0248(7) 0.0196(6) 0.0047(7) -0.0004(6) 0.0005(6)
C14 0.0281(7) 0.0197(7) 0.0232(6) -0.0022(6) 0.0036(6) -0.0005(5)
C15 0.0221(7) 0.0217(6) 0.0211(6) -0.0032(6) -0.0003(5) -0.0028(6)
O16 0.0270(5) 0.0191(5) 0.0194(5) -0.0040(4) -0.0046(4) -0.0002(4)
C17 0.0174(6) 0.0232(7) 0.0189(6) -0.0035(6) -0.0006(5) -0.0019(5)
C18 0.0157(6) 0.0246(7) 0.0224(6) -0.0001(6) -0.0007(5) 0.0006(6)
O19 0.0171(5) 0.0268(5) 0.0249(5) 0.0016(4) 0.0019(4) 0.0079(4)
C20 0.0210(7) 0.0193(6) 0.0228(6) 0.0047(6) 0.0038(5) 0.0027(6)
C21 0.0203(6) 0.0179(6) 0.0236(6) 0.0058(6) 0.0051(5) -0.0014(5)
C22 0.0181(6) 0.0183(6) 0.0225(6) 0.0006(6) 0.0024(5) -0.0048(5)
C23 0.0214(7) 0.0188(6) 0.0183(6) 0.0027(6) -0.0001(5) -0.0030(5)

loop_
_atom_type_symbol
_atom_type_description
_atom_type_scat_dispersion_real
_atom_type_scat_dispersion_imag
_atom_type_scat_source
C C 0.0033 0.0016 'International Tables Vol C Tables 4.2.6.8 and 6.1.1.4'
H H 0.0000 0.0000 'International Tables Vol C Tables 4.2.6.8 and 6.1.1.4'
N N 0.0061 0.0033 'International Tables Vol C Tables 4.2.6.8 and 6.1.1.4'
O O 0.0106 0.0060 'International Tables Vol C Tables 4.2.6.8 and 6.1.1.4'

loop_
_geom_angle_atom_site_label_1
_geom_angle_atom_site_label_2
_geom_angle_atom_site_label_3
_geom_angle
C20 C1 C2 119.63(14)
C20 C1 H1 120.2
C2 C1 H1 120.2
C3 C2 C1 119.55(14)
C3 C2 H2 120.2
C1 C2 H2 120.2
C2 C3 C4 120.97(13)
C2 C3 H3 119.5
C4 C3 H3 119.5
C3 C4 C21 120.38(14)
C3 C4 H4 119.8
C21 C4 H4 119.8
C21 N5 C6 121.18(12)
C21 N5 H5 111.5(12)
C6 N5 H5 113.8(12)
N5 C6 C7 108.76(12)
N5 C6 H6A 109.9
C7 C6 H6A 109.9
N5 C6 H6B 109.9
C7 C6 H6B 109.9
H6A C6 H6B 108.3
O8 C7 C6 107.91(12)
O8 C7 H7A 110.1
C6 C7 H7A 110.1
O8 C7 H7B 110.1
C6 C7 H7B 110.1
H7A C7 H7B 108.4
C7 O8 C9 113.46(11)
O8 C9 C10 112.28(12)
O8 C9 H9A 109.1
C10 C9 H9A 109.1
O8 C9 H9B 109.1
C10 C9 H9B 109.1
H9A C9 H9B 107.9
N11 C10 C9 113.32(12)
N11 C10 H10A 108.9
C9 C10 H10A 108.9
N11 C10 H10B 108.9
C9 C10 H10B 108.9
H10A C10 H10B 107.7
C22 N11 C10 120.53(13)
C22 N11 H11 112.7(12)
C10 N11 H11 111.5(12)
C13 C12 C22 121.23(14)
C13 C12 H12 119.4
C22 C12 H12 119.4
C14 C13 C12 120.16(13)
C14 C13 H13 119.9
C12 C13 H13 119.9
C13 C14 C15 119.81(13)
C13 C14 H14 120.1
C15 C14 H14 120.1
C23 C15 C14 120.13(13)
C23 C15 H15 119.9
C14 C15 H15 119.9
C23 O16 C17 116.36(10)
O16 C17 C18 107.81(11)
O16 C17 H17A 110.1
C18 C17 H17A 110.1
O16 C17 H17B 110.1
C18 C17 H17B 110.1
H17A C17 H17B 108.5
O19 C18 C17 107.84(11)
O19 C18 H18A 110.1
C17 C18 H18A 110.1
O19 C18 H18B 110.1
C17 C18 H18B 110.1
H18A C18 H18B 108.5
C20 O19 C18 115.56(10)
C1 C20 O19 122.57(13)
C1 C20 C21 121.74(13)
O19 C20 C21 115.60(12)
N5 C21 C4 123.85(13)
N5 C21 C20 118.38(13)
C4 C21 C20 117.73(13)
C12 C22 N11 123.57(13)
C12 C22 C23 117.79(13)
N11 C22 C23 118.56(13)
O16 C23 C15 124.14(12)
O16 C23 C22 114.99(12)
C15 C23 C22 120.88(13)

loop_
_geom_bond_atom_site_label_1
_geom_bond_atom_site_label_2
_geom_bond_distance
C1 C20 1.386(2)
C1 C2 1.397(2)
C1 H1 0.9500
C2 C3 1.380(2)
C2 H2 0.9500
C3 C4 1.396(2)
C3 H3 0.9500
C4 C21 1.4037(19)
C4 H4 0.9500
N5 C21 1.3900(18)
N5 C6 1.4558(19)
N5 H5 0.887(19)
C6 C7 1.512(2)
C6 H6A 0.9900
C6 H6B 0.9900
C7 O8 1.4306(18)
C7 H7A 0.9900
C7 H7B 0.9900
O8 C9 1.4319(17)
C9 C10 1.528(2)
C9 H9A 0.9900
C9 H9B 0.9900
C10 N11 1.4651(18)
C10 H10A 0.9900
C10 H10B 0.9900
N11 C22 1.3988(19)
N11 H11 0.893(17)
C12 C13 1.394(2)
C12 C22 1.396(2)
C12 H12 0.9500
C13 C14 1.382(2)
C13 H13 0.9500
C14 C15 1.395(2)
C14 H14 0.9500
C15 C23 1.386(2)
C15 H15 0.9500
O16 C23 1.3796(16)
O16 C17 1.4357(16)
C17 C18 1.5018(18)
C17 H17A 0.9900
C17 H17B 0.9900
C18 O19 1.4301(16)
C18 H18A 0.9900
C18 H18B 0.9900
O19 C20 1.3906(17)
C20 C21 1.405(2)
C22 C23 1.4129(19)

loop_
_geom_hbond_atom_site_label_D
_geom_hbond_atom_site_label_H
_geom_hbond_atom_site_label_A
_geom_hbond_distance_DH
_geom_hbond_distance_HA
_geom_hbond_distance_DA
_geom_hbond_angle_DHA
N5 H5 O8 0.887(19) 2.349(18) 2.7310(16) 106.0(14)
N5 H5 O19 0.887(19) 2.220(19) 2.6699(17) 111.0(14)
N11 H11 O16 0.893(17) 2.246(18) 2.6655(16) 108.3(14)

loop_
_geom_torsion_atom_site_label_1
_geom_torsion_atom_site_label_2
_geom_torsion_atom_site_label_3
_geom_torsion_atom_site_label_4
_geom_torsion
C20 C1 C2 C3 0.0(2)
C1 C2 C3 C4 -0.3(2)
C2 C3 C4 C21 0.2(2)
C21 N5 C6 C7 177.61(13)
N5 C6 C7 O8 55.00(15)
C6 C7 O8 C9 -172.63(12)
C7 O8 C9 C10 70.25(16)
O8 C9 C10 N11 54.75(17)
C9 C10 N11 C22 74.11(17)
C22 C12 C13 C14 -0.1(2)
C12 C13 C14 C15 -0.3(2)
C13 C14 C15 C23 0.9(2)
C23 O16 C17 C18 -168.02(11)
O16 C17 C18 O19 65.29(14)
C17 C18 O19 C20 -169.60(11)
C2 C1 C20 O19 -175.91(13)
C2 C1 C20 C21 0.5(2)
C18 O19 C20 C1 -53.32(18)
C18 O19 C20 C21 130.10(13)
C6 N5 C21 C4 -27.8(2)
C6 N5 C21 C20 154.70(13)
C3 C4 C21 N5 -177.33(13)
C3 C4 C21 C20 0.2(2)
C1 C20 C21 N5 177.12(13)
O19 C20 C21 N5 -6.27(18)
C1 C20 C21 C4 -0.5(2)
O19 C20 C21 C4 176.07(12)
C13 C12 C22 N11 176.67(13)
C13 C12 C22 C23 0.0(2)
C10 N11 C22 C12 30.1(2)
C10 N11 C22 C23 -153.20(13)
C17 O16 C23 C15 -15.83(19)
C17 O16 C23 C22 164.22(12)
C14 C15 C23 O16 179.01(13)
C14 C15 C23 C22 -1.0(2)
C12 C22 C23 O16 -179.44(12)
N11 C22 C23 O16 3.68(18)
C12 C22 C23 C15 0.6(2)
N11 C22 C23 C15 -176.28(12)

loop_
_cod_related_entry_id
_cod_related_entry_database
_cod_related_entry_code
1 ChemSpider 21133154
